data_7035901
loop_
_publ_author_name
'Yu, I.'
'Ebrahimi, T.'
'Hatzikiriakos, S. G.'
'Mehrkhodavandi, P.'

_publ_section_title
;
 Star-shaped PHB-PLA block copolymers: immortal polymerization with
 dinuclear indium catalysts.
;
_journal_issue 32
_journal_name_full 'Dalton transactions (Cambridge, England : 2003)'
_journal_page_first 14248
_journal_page_last 14254
_journal_paper_doi 10.1039/c5dt02357b
_journal_volume 44
_journal_year 2015
_chemical_formula_moiety 'C55 H91 Cl3 In2 N4 O5, 1.0(C7 H8)'
_chemical_formula_sum 'C62 H97 Cl3 In2 N4 O5'
_chemical_formula_weight 1314.42
_chemical_name_systematic
;
 ?
;
_chemical_properties_physical 'Air-sensitive, Moisture-sensitive, Oxygen-sensitive'
_space_group_crystal_system triclinic
_space_group_IT_number 2
_space_group_name_Hall '-P 1'
_space_group_name_H-M_alt 'P -1'
_symmetry_space_group_name_Hall '-P 1'
_symmetry_space_group_name_H-M 'P -1'
_atom_sites_solution_hydrogens mixed
_atom_sites_solution_primary direct
_atom_sites_solution_secondary difmap
_audit_creation_method SHELXL-2012
_audit_update_record
;
2015-06-29 deposited with the CCDC.
2015-07-03 downloaded from the CCDC.
;
_cell_angle_alpha 81.554(7)
_cell_angle_beta 80.349(6)
_cell_angle_gamma 74.877(6)
_cell_formula_units_Z 2
_cell_length_a 12.169(3)
_cell_length_b 15.269(4)
_cell_length_c 18.288(5)
_cell_measurement_reflns_used 9921
_cell_measurement_temperature 90(2)
_cell_measurement_theta_max 27.5
_cell_measurement_theta_min 2.27
_cell_volume 3214.9(15)
_computing_cell_refinement 'Bruker SAINT'
_computing_data_collection 'Bruker APEX2'
_computing_data_reduction 'Bruker SAINT'
_computing_molecular_graphics 'Bruker SHELXTL'
_computing_publication_material 'Bruker SHELXTL'
_computing_structure_refinement 'SHELXL-2012 (Sheldrick, 2012)'
_computing_structure_solution 'SHELXL-2012 (Sheldrick, 2012)'
_diffrn_ambient_temperature 90(2)
_diffrn_measured_fraction_theta_full 0.995
_diffrn_measured_fraction_theta_max 0.990
_diffrn_measurement_device_type 'Bruker X8 DUO'
_diffrn_measurement_method 'area detector'
_diffrn_radiation_type MoK\a
_diffrn_radiation_wavelength 0.71069
_diffrn_reflns_av_R_equivalents 0.0464
_diffrn_reflns_av_unetI/netI 0.0425
_diffrn_reflns_laue_measured_fraction_full 0.995
_diffrn_reflns_laue_measured_fraction_max 0.990
_diffrn_reflns_limit_h_max 15
_diffrn_reflns_limit_h_min -15
_diffrn_reflns_limit_k_max 19
_diffrn_reflns_limit_k_min -19
_diffrn_reflns_limit_l_max 23
_diffrn_reflns_limit_l_min -23
_diffrn_reflns_number 68410
_diffrn_reflns_point_group_measured_fraction_full 0.995
_diffrn_reflns_point_group_measured_fraction_max 0.990
_diffrn_reflns_theta_full 25.240
_diffrn_reflns_theta_max 27.584
_diffrn_reflns_theta_min 1.136
_diffrn_source 'fine-focus sealed tube'
_exptl_absorpt_coefficient_mu 0.890
_exptl_absorpt_correction_T_max 0.9396
_exptl_absorpt_correction_T_min 0.8570
_exptl_absorpt_correction_type multi-scan
_exptl_crystal_colour colourless
_exptl_crystal_density_diffrn 1.358
_exptl_crystal_density_method 'not measured'
_exptl_crystal_description irregular
_exptl_crystal_F_000 1372
_exptl_crystal_size_max 0.150
_exptl_crystal_size_mid 0.09
_exptl_crystal_size_min 0.07
_refine_diff_density_max 1.276
_refine_diff_density_min -0.734
_refine_diff_density_rms 0.103
_refine_ls_extinction_method none
_refine_ls_goodness_of_fit_ref 1.049
_refine_ls_hydrogen_treatment mixed
_refine_ls_matrix_type full
_refine_ls_number_parameters 824
_refine_ls_number_reflns 14748
_refine_ls_number_restraints 1420
_refine_ls_restrained_S_all 1.016
_refine_ls_R_factor_all 0.0708
_refine_ls_R_factor_gt 0.0460
_refine_ls_shift/su_max 0.001
_refine_ls_shift/su_mean 0.000
_refine_ls_structure_factor_coef Fsqd
_refine_ls_weighting_details
;
 w=1/[\s^2^(Fo^2^)+(0.0223P)^2^+11.6696P]
 where P=(Fo^2^+2Fc^2^)/3
;
_refine_ls_weighting_scheme calc
_refine_ls_wR_factor_gt 0.0938
_refine_ls_wR_factor_ref 0.1065
_reflns_Friedel_coverage 0.000
_reflns_number_gt 11156
_reflns_number_total 14748
_reflns_threshold_expression 'I > 2\s(I)'
_cod_data_source_file c5dt02357b2.cif
_cod_data_source_block pm134
_cod_depositor_comments 'Adding full bibliography for 7035900--7035902.cif.'
_cod_original_cell_volume 3215.0(15)
_cod_database_code 7035901
_shelx_space_group_comment
;
The symmetry employed for this shelxl refinement is uniquely defined
by the following loop, which should always be used as a source of
symmetry information in preference to the above space-group names.
They are only intended as comments.
;
_shelx_estimated_absorpt_t_min 0.6801
_shelx_estimated_absorpt_t_max 0.7456
_shelxl_version_number 2012-9

loop_
_space_group_symop_operation_xyz
'x, y, z'
'-x, -y, -z'

loop_
_atom_site_label
_atom_site_type_symbol
_atom_site_fract_x
_atom_site_fract_y
_atom_site_fract_z
_atom_site_U_iso_or_equiv
_atom_site_adp_type
_atom_site_occupancy
_atom_site_site_symmetry_order
_atom_site_calc_flag
_atom_site_refinement_flags_posn
_atom_site_refinement_flags_adp
_atom_site_refinement_flags_occupancy
_atom_site_disorder_assembly
_atom_site_disorder_group
C1 C 0.8126(3) 0.3351(3) 0.6511(3) 0.0396(11) Uani 1 1 d . U . . .
H1 H 0.8222 0.2690 0.6699 0.048 Uiso 1 1 calc R U . . .
C2 C 0.8794(4) 0.3419(4) 0.5733(3) 0.0580(15) Uani 1 1 d . U . . .
H2A H 0.8652 0.4067 0.5520 0.070 Uiso 1 1 calc R U . . .
H2B H 0.8518 0.3081 0.5408 0.070 Uiso 1 1 calc R U . . .
C3 C 1.0095(4) 0.3027(5) 0.5746(3) 0.074(2) Uani 1 1 d . U . . .
H3A H 1.0250 0.2366 0.5916 0.089 Uiso 1 1 calc R U . . .
H3B H 1.0513 0.3109 0.5237 0.089 Uiso 1 1 calc R U . . .
C4 C 1.0514(4) 0.3523(5) 0.6276(3) 0.073(2) Uani 1 1 d . U . . .
H4A H 1.1346 0.3265 0.6294 0.088 Uiso 1 1 calc R U . . .
H4B H 1.0398 0.4178 0.6088 0.088 Uiso 1 1 calc R U . . .
C5 C 0.9864(4) 0.3423(4) 0.7052(3) 0.0522(13) Uani 1 1 d . U . . .
H5A H 1.0145 0.3746 0.7386 0.063 Uiso 1 1 calc R U . . .
H5B H 1.0014 0.2769 0.7248 0.063 Uiso 1 1 calc R U . . .
C6 C 0.8567(3) 0.3809(3) 0.7059(3) 0.0379(10) Uani 1 1 d . U . . .
H6 H 0.8441 0.4473 0.6873 0.045 Uiso 1 1 calc R U . . .
C7 C 0.6290(3) 0.3258(3) 0.6122(2) 0.0260(8) Uani 1 1 d . U . . .
H7A H 0.6568 0.3309 0.5580 0.031 Uiso 1 1 calc R U . . .
H7B H 0.5454 0.3540 0.6189 0.031 Uiso 1 1 calc R U . . .
C8 C 0.6284(3) 0.1976(3) 0.7185(2) 0.0280(8) Uani 1 1 d . U . . .
C9 C 0.6461(3) 0.1020(3) 0.7414(2) 0.0310(8) Uani 1 1 d . U . . .
C10 C 0.6848(4) 0.0435(3) 0.6850(3) 0.0391(10) Uani 1 1 d . U . . .
H10 H 0.6990 -0.0203 0.6999 0.047 Uiso 1 1 calc R U . . .
C11 C 0.7039(4) 0.0716(3) 0.6094(3) 0.0423(11) Uani 1 1 d . U . . .
C12 C 0.6859(4) 0.1644(3) 0.5889(2) 0.0332(9) Uani 1 1 d . U . . .
H12 H 0.6991 0.1863 0.5376 0.040 Uiso 1 1 calc R U . . .
C13 C 0.6489(3) 0.2266(3) 0.6419(2) 0.0271(8) Uani 1 1 d . U . . .
C14 C 0.6242(4) 0.0645(3) 0.8236(3) 0.0342(9) Uani 1 1 d . U . . .
C15 C 0.7049(4) 0.0898(3) 0.8691(2) 0.0361(10) Uani 1 1 d . U . . .
H15A H 0.6950 0.0609 0.9205 0.054 Uiso 1 1 calc R U . . .
H15B H 0.6865 0.1562 0.8693 0.054 Uiso 1 1 calc R U . . .
H15C H 0.7848 0.0684 0.8465 0.054 Uiso 1 1 calc R U . . .
C16 C 0.6468(4) -0.0400(3) 0.8338(3) 0.0435(11) Uani 1 1 d . U . . .
H16A H 0.6276 -0.0609 0.8865 0.065 Uiso 1 1 calc R U . . .
H16B H 0.7281 -0.0667 0.8174 0.065 Uiso 1 1 calc R U . . .
H16C H 0.5992 -0.0591 0.8039 0.065 Uiso 1 1 calc R U . . .
C17 C 0.4997(4) 0.1027(3) 0.8572(3) 0.0446(11) Uani 1 1 d . U . . .
H17A H 0.4888 0.0795 0.9102 0.067 Uiso 1 1 calc R U . . .
H17B H 0.4477 0.0835 0.8308 0.067 Uiso 1 1 calc R U . . .
H17C H 0.4829 0.1695 0.8522 0.067 Uiso 1 1 calc R U . . .
C18 C 0.7510(6) 0.0021(3) 0.5513(3) 0.0642(16) Uani 1 1 d . U . . .
C19 C 0.8742(6) -0.0459(4) 0.5614(4) 0.083(2) Uani 1 1 d . U . . .
H19A H 0.8775 -0.0732 0.6132 0.125 Uiso 1 1 calc R U . . .
H19B H 0.9220 -0.0017 0.5496 0.125 Uiso 1 1 calc R U . . .
H19C H 0.9028 -0.0939 0.5279 0.125 Uiso 1 1 calc R U . . .
C20 C 0.7488(8) 0.0469(4) 0.4710(3) 0.094(3) Uani 1 1 d . U . . .
H20A H 0.6691 0.0752 0.4628 0.141 Uiso 1 1 calc R U . . .
H20B H 0.7829 0.0005 0.4366 0.141 Uiso 1 1 calc R U . . .
H20C H 0.7928 0.0936 0.4622 0.141 Uiso 1 1 calc R U . . .
C21 C 0.6829(7) -0.0712(4) 0.5651(4) 0.091(2) Uani 1 1 d . U . . .
H21A H 0.6821 -0.0983 0.6171 0.137 Uiso 1 1 calc R U . . .
H21B H 0.7190 -0.1186 0.5319 0.137 Uiso 1 1 calc R U . . .
H21C H 0.6039 -0.0436 0.5551 0.137 Uiso 1 1 calc R U . . .
C22 C 0.8217(4) 0.2830(3) 0.8249(3) 0.0418(11) Uani 1 1 d . U . . .
H22A H 0.7664 0.2799 0.8702 0.063 Uiso 1 1 calc R U . . .
H22B H 0.8987 0.2739 0.8385 0.063 Uiso 1 1 calc R U . . .
H22C H 0.8215 0.2352 0.7945 0.063 Uiso 1 1 calc R U . . .
C23 C 0.8029(4) 0.4436(3) 0.8267(3) 0.0386(10) Uani 1 1 d . U . . .
H23A H 0.7526 0.4417 0.8744 0.058 Uiso 1 1 calc R U . . .
H23B H 0.7824 0.5044 0.7993 0.058 Uiso 1 1 calc R U . . .
H23C H 0.8830 0.4301 0.8359 0.058 Uiso 1 1 calc R U . . .
C24 C 0.3355(4) 0.7000(2) 0.8686(2) 0.0307(9) Uani 1 1 d . U . . .
H24 H 0.2518 0.7308 0.8721 0.037 Uiso 1 1 calc R U . . .
C25 C 0.3731(4) 0.6959(3) 0.9447(2) 0.0377(10) Uani 1 1 d . U . . .
H25A H 0.3272 0.6616 0.9824 0.045 Uiso 1 1 calc R U . . .
H25B H 0.4548 0.6621 0.9431 0.045 Uiso 1 1 calc R U . . .
C26 C 0.3594(5) 0.7898(3) 0.9688(3) 0.0478(12) Uani 1 1 d . U . . .
H26A H 0.3920 0.7833 1.0160 0.057 Uiso 1 1 calc R U . . .
H26B H 0.2767 0.8205 0.9779 0.057 Uiso 1 1 calc R U . . .
C27 C 0.4205(5) 0.8477(3) 0.9087(3) 0.0463(12) Uani 1 1 d . U . . .
H27A H 0.5044 0.8209 0.9041 0.056 Uiso 1 1 calc R U . . .
H27B H 0.4057 0.9100 0.9235 0.056 Uiso 1 1 calc R U . . .
C28 C 0.3793(4) 0.8531(3) 0.8335(2) 0.0396(10) Uani 1 1 d . U . . .
H28A H 0.4206 0.8905 0.7955 0.048 Uiso 1 1 calc R U . . .
H28B H 0.2962 0.8828 0.8373 0.048 Uiso 1 1 calc R U . . .
C29 C 0.4008(4) 0.7572(3) 0.8096(2) 0.0306(9) Uani 1 1 d . U . . .
H29 H 0.4846 0.7282 0.8097 0.037 Uiso 1 1 calc R U . . .
C30 C 0.2620(3) 0.5600(2) 0.8854(2) 0.0297(9) Uani 1 1 d . U . . .
H30A H 0.2623 0.5545 0.9400 0.036 Uiso 1 1 calc R U . . .
H30B H 0.2818 0.4975 0.8703 0.036 Uiso 1 1 calc R U . . .
C31 C 0.1180(3) 0.6268(3) 0.7941(3) 0.0372(10) Uani 1 1 d . U . . .
C32 C 0.0019(4) 0.6643(3) 0.7808(3) 0.0452(11) Uani 1 1 d . U . . .
C33 C -0.0802(4) 0.6823(3) 0.8430(3) 0.0561(13) Uani 1 1 d . U . . .
H33 H -0.1575 0.7083 0.8346 0.067 Uiso 1 1 calc R U . . .
C34 C -0.0579(4) 0.6653(3) 0.9165(3) 0.0529(13) Uani 1 1 d . U . . .
C35 C 0.0558(4) 0.6281(3) 0.9281(3) 0.0449(12) Uani 1 1 d . U . . .
H35 H 0.0748 0.6161 0.9775 0.054 Uiso 1 1 calc R U . . .
C36 C 0.1428(3) 0.6081(2) 0.8680(3) 0.0347(9) Uani 1 1 d . U . . .
C37 C -0.0305(4) 0.6787(3) 0.7016(3) 0.0512(12) Uani 1 1 d . U . . .
C38 C 0.0357(4) 0.7422(3) 0.6489(3) 0.0486(12) Uani 1 1 d . U . . .
H38A H 0.0246 0.7991 0.6710 0.073 Uiso 1 1 calc R U . . .
H38B H 0.0066 0.7559 0.6006 0.073 Uiso 1 1 calc R U . . .
H38C H 0.1177 0.7119 0.6417 0.073 Uiso 1 1 calc R U . . .
C39 C -0.0017(4) 0.5867(3) 0.6702(3) 0.0575(14) Uani 1 1 d . U . . .
H39A H -0.0253 0.5956 0.6205 0.086 Uiso 1 1 calc R U . . .
H39B H -0.0425 0.5455 0.7033 0.086 Uiso 1 1 calc R U . . .
H39C H 0.0813 0.5602 0.6668 0.086 Uiso 1 1 calc R U . . .
C40 C -0.1590(4) 0.7210(4) 0.6994(4) 0.0702(18) Uani 1 1 d . U . . .
H40A H -0.1810 0.7793 0.7207 0.105 Uiso 1 1 calc R U . . .
H40B H -0.2034 0.6794 0.7285 0.105 Uiso 1 1 calc R U . . .
H40C H -0.1747 0.7312 0.6476 0.105 Uiso 1 1 calc R U . . .
C41 C -0.1615(7) 0.6786(5) 0.9751(5) 0.0418(18) Uani 0.648(8) 1 d . U P A 1
C42 C -0.1225(12) 0.6487(9) 1.0523(6) 0.044(2) Uani 0.648(8) 1 d . U P A 1
H42A H -0.1890 0.6622 1.0909 0.067 Uiso 0.648(8) 1 calc R U P A 1
H42B H -0.0662 0.6819 1.0584 0.067 Uiso 0.648(8) 1 calc R U P A 1
H42C H -0.0874 0.5830 1.0570 0.067 Uiso 0.648(8) 1 calc R U P A 1
C43 C -0.2497(7) 0.6274(6) 0.9669(5) 0.051(2) Uani 0.648(8) 1 d . U P A 1
H43A H -0.3126 0.6373 1.0082 0.076 Uiso 0.648(8) 1 calc R U P A 1
H43B H -0.2131 0.5620 0.9676 0.076 Uiso 0.648(8) 1 calc R U P A 1
H43C H -0.2801 0.6499 0.9194 0.076 Uiso 0.648(8) 1 calc R U P A 1
C44 C -0.2185(8) 0.7823(5) 0.9702(5) 0.058(3) Uani 0.648(8) 1 d . U P A 1
H44A H -0.2845 0.7940 1.0094 0.087 Uiso 0.648(8) 1 calc R U P A 1
H44B H -0.2445 0.8029 0.9213 0.087 Uiso 0.648(8) 1 calc R U P A 1
H44C H -0.1626 0.8155 0.9769 0.087 Uiso 0.648(8) 1 calc R U P A 1
C45 C 0.4598(4) 0.7895(3) 0.6758(2) 0.0362(10) Uani 1 1 d . U . . .
H45A H 0.5376 0.7563 0.6851 0.054 Uiso 1 1 calc R U . . .
H45B H 0.4501 0.8547 0.6786 0.054 Uiso 1 1 calc R U . . .
H45C H 0.4480 0.7803 0.6260 0.054 Uiso 1 1 calc R U . . .
C46 C 0.2585(4) 0.8107(3) 0.7190(3) 0.0406(11) Uani 1 1 d . U . . .
H46A H 0.2003 0.7925 0.7579 0.061 Uiso 1 1 calc R U . . .
H46B H 0.2435 0.8012 0.6701 0.061 Uiso 1 1 calc R U . . .
H46C H 0.2553 0.8753 0.7199 0.061 Uiso 1 1 calc R U . . .
C47 C 0.3415(3) 0.4000(2) 0.7478(2) 0.0278(8) Uani 1 1 d . U . . .
H47A H 0.2643 0.4404 0.7598 0.033 Uiso 1 1 calc R U . . .
H47B H 0.3585 0.3561 0.7924 0.033 Uiso 1 1 calc R U . . .
C48 C 0.3403(3) 0.3480(2) 0.6837(2) 0.0286(8) Uani 1 1 d . U . . .
C49 C 0.3290(3) 0.3924(2) 0.6128(2) 0.0262(8) Uani 1 1 d . U . . .
H49 H 0.3190 0.4567 0.6046 0.031 Uiso 1 1 calc R U . . .
C50 C 0.3319(3) 0.3440(3) 0.5529(3) 0.0344(9) Uani 1 1 d . U . . .
C51 C 0.3449(4) 0.2510(3) 0.5655(3) 0.0486(12) Uani 1 1 d . U . . .
H51 H 0.3490 0.2177 0.5247 0.058 Uiso 1 1 calc R U . . .
C52 C 0.3520(5) 0.2055(3) 0.6353(4) 0.0588(14) Uani 1 1 d . U . . .
C53 C 0.3504(4) 0.2542(3) 0.6947(3) 0.0510(13) Uani 1 1 d . U . . .
H53 H 0.3564 0.2229 0.7433 0.061 Uiso 1 1 calc R U . . .
C54 C 0.3156(5) 0.3925(4) 0.4761(3) 0.0519(13) Uani 1 1 d . U . . .
H54A H 0.3507 0.3492 0.4386 0.062 Uiso 1 1 calc R U . . .
H54B H 0.2324 0.4136 0.4723 0.062 Uiso 1 1 calc R U . . .
C55 C 0.3749(9) 0.1033(5) 0.6351(6) 0.052(2) Uani 0.648(8) 1 d . U P A 1
H55A H 0.3023 0.0870 0.6323 0.063 Uiso 0.648(8) 1 calc R U P A 1
H55B H 0.4293 0.0846 0.5902 0.063 Uiso 0.648(8) 1 calc R U P A 1
N1 N 0.6883(3) 0.3770(2) 0.6500(2) 0.0288(7) Uani 1 1 d . U . . .
N2 N 0.7889(3) 0.3740(2) 0.78139(19) 0.0303(7) Uani 1 1 d . U . . .
N3 N 0.3513(3) 0.6075(2) 0.84755(19) 0.0264(7) Uani 1 1 d . U . . .
N4 N 0.3743(3) 0.7547(2) 0.73297(19) 0.0304(7) Uani 1 1 d . U . . .
O1 O 0.5918(2) 0.25713(17) 0.76974(16) 0.0289(6) Uani 1 1 d . U . . .
O2 O 0.1998(2) 0.60591(18) 0.73602(17) 0.0341(7) Uani 1 1 d . U . . .
O3 O 0.4253(2) 0.45425(16) 0.73118(14) 0.0240(5) Uani 1 1 d . U . . .
O4 O 0.3657(3) 0.4683(2) 0.46007(18) 0.0502(9) Uani 1 1 d . U . . .
H4 H 0.3546 0.4939 0.4171 0.075 Uiso 1 1 calc R U . . .
O5 O 0.4209(6) 0.0559(4) 0.6989(4) 0.061(2) Uani 0.648(8) 1 d . U P A 1
H5 H 0.4315 -0.0005 0.6974 0.092 Uiso 0.648(8) 1 calc R U P A 1
Cl1 Cl 0.52973(8) 0.40759(6) 0.89425(5) 0.0295(2) Uani 1 1 d . U . . .
Cl2 Cl 0.37942(10) 0.63392(7) 0.58864(6) 0.0379(2) Uani 1 1 d . U . . .
Cl3 Cl 0.59377(8) 0.56993(6) 0.72820(6) 0.0307(2) Uani 1 1 d . U . . .
In1 In 0.59456(2) 0.39433(2) 0.76312(2) 0.02406(7) Uani 1 1 d . U . . .
In2 In 0.37389(2) 0.60203(2) 0.72316(2) 0.02574(7) Uani 1 1 d . U . . .
O5A O 0.4274(10) 0.0463(7) 0.6468(11) 0.073(4) Uani 0.352(8) 1 d . U P A 2
H5AA H 0.4284 -0.0079 0.6644 0.109 Uiso 0.352(8) 1 calc R U P A 2
C55A C 0.3256(16) 0.1062(9) 0.6799(12) 0.052(2) Uani 0.352(8) 1 d . U P A 2
H55C H 0.3220 0.1030 0.7347 0.063 Uiso 0.352(8) 1 calc R U P A 2
H55D H 0.2547 0.0948 0.6676 0.063 Uiso 0.352(8) 1 calc R U P A 2
C41A C -0.1422(14) 0.7029(11) 0.9975(10) 0.0418(18) Uani 0.352(8) 1 d . U P A 2
C44A C -0.1668(16) 0.8063(11) 1.0005(12) 0.065(5) Uani 0.352(8) 1 d . U P A 2
H44D H -0.1889 0.8385 0.9528 0.097 Uiso 0.352(8) 1 calc R U P A 2
H44E H -0.0977 0.8218 1.0101 0.097 Uiso 0.352(8) 1 calc R U P A 2
H44F H -0.2295 0.8246 1.0407 0.097 Uiso 0.352(8) 1 calc R U P A 2
C43A C -0.2533(14) 0.6784(14) 0.9902(11) 0.064(4) Uani 0.352(8) 1 d . U P A 2
H43D H -0.2843 0.7131 0.9456 0.096 Uiso 0.352(8) 1 calc R U P A 2
H43E H -0.3094 0.6933 1.0344 0.096 Uiso 0.352(8) 1 calc R U P A 2
H43F H -0.2376 0.6129 0.9858 0.096 Uiso 0.352(8) 1 calc R U P A 2
C42A C -0.102(3) 0.656(2) 1.0699(16) 0.065(6) Uani 0.352(8) 1 d . U P A 2
H42D H -0.0406 0.6812 1.0806 0.098 Uiso 0.352(8) 1 calc R U P A 2
H42E H -0.0720 0.5903 1.0659 0.098 Uiso 0.352(8) 1 calc R U P A 2
H42F H -0.1661 0.6654 1.1104 0.098 Uiso 0.352(8) 1 calc R U P A 2
H1A H 0.684(3) 0.422(2) 0.6236(19) 0.004(9) Uiso 1 1 d . . . . .
H3 H 0.409(4) 0.575(3) 0.859(2) 0.025(12) Uiso 1 1 d . . . . .
C62A C 0.0093(11) 1.0166(10) 0.7221(5) 0.087(6) Uani 0.416(8) 1 d G U P B 1
H62A H -0.0680 1.0566 0.7213 0.131 Uiso 0.416(8) 1 calc R U P B 1
H62B H 0.0073 0.9541 0.7170 0.131 Uiso 0.416(8) 1 calc R U P B 1
H62C H 0.0617 1.0379 0.6806 0.131 Uiso 0.416(8) 1 calc R U P B 1
C56A C 0.0507(7) 1.0186(6) 0.7949(4) 0.054(3) Uani 0.416(8) 1 d G U P B 1
C61A C 0.1202(8) 1.0769(6) 0.8005(5) 0.064(4) Uani 0.416(8) 1 d G U P B 1
H61A H 0.1400 1.1166 0.7582 0.076 Uiso 0.416(8) 1 calc R U P B 1
C60A C 0.1609(8) 1.0774(7) 0.8674(6) 0.076(4) Uani 0.416(8) 1 d G U P B 1
H60A H 0.2079 1.1173 0.8702 0.091 Uiso 0.416(8) 1 calc R U P B 1
C59A C 0.1324(9) 1.0195(8) 0.9302(5) 0.085(5) Uani 0.416(8) 1 d G U P B 1
H59A H 0.1601 1.0196 0.9758 0.102 Uiso 0.416(8) 1 calc R U P B 1
C58A C 0.0630(10) 0.9613(8) 0.9256(4) 0.084(5) Uani 0.416(8) 1 d G U P B 1
H58A H 0.0431 0.9218 0.9681 0.101 Uiso 0.416(8) 1 calc R U P B 1
C57A C 0.0225(8) 0.9611(6) 0.8585(5) 0.072(4) Uani 0.416(8) 1 d G U P B 1
H57A H -0.0248 0.9213 0.8560 0.087 Uiso 0.416(8) 1 calc R U P B 1
C62B C 0.0072(12) 1.0919(7) 0.6861(5) 0.072(5) Uani 0.367(7) 1 d G U P C 2
H62D H 0.0422 1.0550 0.6449 0.108 Uiso 0.367(7) 1 calc R U P C 2
H62E H 0.0453 1.1417 0.6834 0.108 Uiso 0.367(7) 1 calc R U P C 2
H62F H -0.0747 1.1174 0.6825 0.108 Uiso 0.367(7) 1 calc R U P C 2
C56B C 0.0207(7) 1.0330(5) 0.7594(4) 0.054(3) Uani 0.367(7) 1 d G U P C 2
C57B C -0.0085(10) 0.9486(6) 0.7722(5) 0.062(3) Uani 0.367(7) 1 d G U P C 2
H57B H -0.0355 0.9276 0.7338 0.074 Uiso 0.367(7) 1 calc R U P C 2
C58B C 0.0015(11) 0.8948(5) 0.8406(6) 0.057(3) Uani 0.367(7) 1 d G U P C 2
H58B H -0.0188 0.8378 0.8483 0.069 Uiso 0.367(7) 1 calc R U P C 2
C59B C 0.0411(9) 0.9246(6) 0.8976(5) 0.059(4) Uani 0.367(7) 1 d G U P C 2
H59B H 0.0478 0.8881 0.9442 0.070 Uiso 0.367(7) 1 calc R U P C 2
C60B C 0.0709(9) 1.0084(6) 0.8855(5) 0.060(4) Uani 0.367(7) 1 d G U P C 2
H60B H 0.0981 1.0291 0.9240 0.073 Uiso 0.367(7) 1 calc R U P C 2
C61B C 0.0608(8) 1.0619(5) 0.8171(5) 0.054(4) Uani 0.367(7) 1 d G U P C 2
H61B H 0.0814 1.1187 0.8094 0.064 Uiso 0.367(7) 1 calc R U P C 2
C62C C 0.1672(14) 1.1047(10) 0.8415(8) 0.074(8) Uani 0.220(7) 1 d G U P D 3
H62G H 0.2408 1.0950 0.8087 0.111 Uiso 0.220(7) 1 calc R U P D 3
H62H H 0.1813 1.0932 0.8936 0.111 Uiso 0.220(7) 1 calc R U P D 3
H62I H 0.1233 1.1678 0.8314 0.111 Uiso 0.220(7) 1 calc R U P D 3
C56C C 0.1000(15) 1.0401(11) 0.8272(11) 0.053(5) Uani 0.220(7) 1 d G U P D 3
C57C C 0.0626(16) 1.0595(10) 0.7575(10) 0.054(3) Uani 0.220(7) 1 d G U P D 3
H57C H 0.0808 1.1092 0.7241 0.064 Uiso 0.220(7) 1 calc R U P D 3
C58C C -0.0015(17) 1.0064(12) 0.7366(9) 0.054(5) Uani 0.220(7) 1 d G U P D 3
H58C H -0.0270 1.0197 0.6890 0.065 Uiso 0.220(7) 1 calc R U P D 3
C59C C -0.0282(18) 0.9338(13) 0.7855(12) 0.062(3) Uani 0.220(7) 1 d G U P D 3
H59C H -0.0719 0.8975 0.7712 0.074 Uiso 0.220(7) 1 calc R U P D 3
C60C C 0.0092(19) 0.9143(12) 0.8552(10) 0.057(3) Uani 0.220(7) 1 d G U P D 3
H60C H -0.0090 0.8647 0.8885 0.069 Uiso 0.220(7) 1 calc R U P D 3
C61C C 0.0733(17) 0.9675(12) 0.8760(9) 0.054(5) Uani 0.220(7) 1 d G U P D 3
H61C H 0.0988 0.9542 0.9236 0.064 Uiso 0.220(7) 1 calc R U P D 3

loop_
_atom_site_aniso_label
_atom_site_aniso_U_11
_atom_site_aniso_U_22
_atom_site_aniso_U_33
_atom_site_aniso_U_23
_atom_site_aniso_U_13
_atom_site_aniso_U_12
C1 0.0154(18) 0.058(3) 0.054(3) -0.037(2) 0.0045(17) -0.0107(17)
C2 0.023(2) 0.109(4) 0.056(3) -0.057(3) 0.012(2) -0.023(2)
C3 0.021(2) 0.142(6) 0.074(4) -0.073(4) 0.015(2) -0.024(3)
C4 0.021(2) 0.144(6) 0.072(3) -0.067(4) 0.017(2) -0.036(3)
C5 0.018(2) 0.081(4) 0.067(3) -0.042(3) 0.003(2) -0.016(2)
C6 0.0202(19) 0.056(3) 0.045(2) -0.029(2) 0.0082(16) -0.0175(18)
C7 0.0163(18) 0.0300(18) 0.034(2) -0.0125(15) -0.0011(15) -0.0068(14)
C8 0.0195(19) 0.0281(18) 0.040(2) -0.0136(15) -0.0073(15) -0.0042(14)
C9 0.027(2) 0.0268(18) 0.042(2) -0.0116(15) -0.0140(17) -0.0022(15)
C10 0.048(3) 0.026(2) 0.048(2) -0.0142(17) -0.025(2) 0.0001(18)
C11 0.051(3) 0.032(2) 0.048(2) -0.0178(18) -0.027(2) 0.0022(18)
C12 0.031(2) 0.035(2) 0.036(2) -0.0136(16) -0.0163(18) -0.0008(16)
C13 0.0165(18) 0.0292(18) 0.040(2) -0.0128(15) -0.0087(15) -0.0048(14)
C14 0.033(2) 0.0247(19) 0.046(2) -0.0083(16) -0.0114(18) -0.0022(16)
C15 0.039(2) 0.030(2) 0.039(2) -0.0122(18) -0.0079(19) -0.0026(17)
C16 0.050(3) 0.029(2) 0.053(3) -0.0077(19) -0.014(2) -0.0066(19)
C17 0.037(2) 0.035(2) 0.057(3) -0.001(2) -0.003(2) -0.0042(18)
C18 0.111(4) 0.035(2) 0.046(3) -0.022(2) -0.039(3) 0.011(2)
C19 0.115(5) 0.060(4) 0.060(4) -0.036(3) -0.020(3) 0.027(3)
C20 0.184(8) 0.045(3) 0.049(3) -0.025(2) -0.045(4) 0.010(4)
C21 0.155(6) 0.051(3) 0.080(4) -0.035(3) -0.050(4) -0.012(4)
C22 0.025(2) 0.044(2) 0.060(3) -0.017(2) -0.009(2) -0.0066(18)
C23 0.031(2) 0.049(3) 0.043(3) -0.024(2) 0.0003(19) -0.0159(19)
C24 0.037(2) 0.0184(17) 0.031(2) -0.0030(14) 0.0090(17) -0.0044(15)
C25 0.053(3) 0.0254(19) 0.030(2) -0.0027(16) 0.0117(19) -0.0108(18)
C26 0.072(4) 0.029(2) 0.037(2) -0.0075(18) 0.009(2) -0.012(2)
C27 0.069(3) 0.026(2) 0.044(2) -0.0091(18) 0.005(2) -0.015(2)
C28 0.054(3) 0.0209(19) 0.042(2) -0.0018(16) 0.007(2) -0.0153(18)
C29 0.039(2) 0.0216(17) 0.0288(19) -0.0003(14) 0.0051(16) -0.0097(16)
C30 0.031(2) 0.0138(16) 0.036(2) 0.0053(14) 0.0117(16) -0.0040(14)
C31 0.0237(19) 0.0172(18) 0.059(2) 0.0158(17) 0.0081(17) -0.0049(14)
C32 0.025(2) 0.026(2) 0.071(3) 0.0218(19) 0.0076(18) -0.0041(16)
C33 0.026(2) 0.036(2) 0.082(3) 0.028(2) 0.014(2) 0.0029(18)
C34 0.033(2) 0.028(2) 0.072(3) 0.020(2) 0.0249(19) 0.0043(17)
C35 0.034(2) 0.023(2) 0.057(3) 0.0154(18) 0.0207(19) 0.0019(16)
C36 0.0251(19) 0.0168(17) 0.049(2) 0.0119(16) 0.0128(16) -0.0022(14)
C37 0.028(2) 0.036(2) 0.081(3) 0.023(2) -0.004(2) -0.0099(18)
C38 0.042(3) 0.035(2) 0.065(3) 0.019(2) -0.009(2) -0.013(2)
C39 0.035(3) 0.040(3) 0.094(4) 0.019(2) -0.015(3) -0.015(2)
C40 0.032(3) 0.052(3) 0.114(5) 0.025(3) -0.012(3) -0.005(2)
C41 0.025(3) 0.027(3) 0.056(4) 0.011(2) 0.020(3) -0.001(2)
C42 0.033(5) 0.035(4) 0.052(5) -0.005(4) 0.026(4) -0.006(4)
C43 0.033(4) 0.052(5) 0.055(5) 0.013(4) 0.019(3) -0.014(3)
C44 0.047(5) 0.034(4) 0.065(6) 0.010(3) 0.032(4) 0.006(3)
C45 0.047(3) 0.031(2) 0.032(2) 0.0041(17) 0.0045(19) -0.0225(19)
C46 0.042(2) 0.023(2) 0.053(3) 0.0071(18) -0.003(2) -0.0099(17)
C47 0.0184(18) 0.0232(18) 0.038(2) 0.0033(15) 0.0050(15) -0.0079(14)
C48 0.0131(17) 0.0223(17) 0.050(2) -0.0033(15) -0.0035(16) -0.0053(13)
C49 0.0173(18) 0.0209(17) 0.041(2) -0.0099(15) 0.0059(15) -0.0081(14)
C50 0.0154(19) 0.037(2) 0.054(2) -0.0220(17) 0.0086(17) -0.0124(15)
C51 0.026(2) 0.031(2) 0.097(3) -0.030(2) -0.026(2) 0.0014(17)
C52 0.052(3) 0.0198(19) 0.119(4) -0.008(2) -0.057(3) -0.0048(18)
C53 0.048(3) 0.0243(19) 0.093(4) 0.008(2) -0.048(3) -0.0154(18)
C54 0.064(3) 0.060(3) 0.044(3) -0.023(2) 0.014(2) -0.040(3)
C55 0.060(5) 0.017(2) 0.090(5) -0.006(3) -0.047(4) -0.004(3)
N1 0.0214(16) 0.0293(18) 0.0379(19) -0.0123(15) 0.0046(14) -0.0106(13)
N2 0.0217(16) 0.0361(18) 0.0382(18) -0.0196(14) 0.0013(13) -0.0105(13)
N3 0.0285(18) 0.0174(15) 0.0285(17) -0.0016(12) 0.0081(14) -0.0051(13)
N4 0.0368(19) 0.0206(15) 0.0313(17) 0.0063(12) 0.0025(14) -0.0119(13)
O1 0.0221(14) 0.0249(13) 0.0397(16) -0.0137(11) 0.0029(12) -0.0049(10)
O2 0.0208(14) 0.0271(14) 0.0490(17) 0.0078(12) 0.0033(12) -0.0077(11)
O3 0.0191(13) 0.0229(12) 0.0303(14) -0.0053(10) 0.0045(10) -0.0091(10)
O4 0.066(2) 0.055(2) 0.0384(18) -0.0153(15) 0.0119(16) -0.0364(18)
O5 0.079(5) 0.021(3) 0.093(5) 0.002(3) -0.051(4) -0.008(3)
Cl1 0.0249(5) 0.0277(5) 0.0317(5) -0.0080(4) 0.0045(4) -0.0016(4)
Cl2 0.0472(6) 0.0416(6) 0.0310(5) 0.0007(4) -0.0006(5) -0.0268(5)
Cl3 0.0283(5) 0.0297(5) 0.0361(5) -0.0118(4) 0.0086(4) -0.0142(4)
In1 0.01588(13) 0.02405(13) 0.03344(16) -0.01236(11) 0.00438(10) -0.00672(10)
In2 0.02397(15) 0.02137(13) 0.03032(15) 0.00034(10) 0.00497(11) -0.00993(10)
O5A 0.053(6) 0.018(4) 0.159(12) -0.022(6) -0.054(7) 0.001(4)
C55A 0.060(5) 0.017(2) 0.090(5) -0.006(3) -0.047(4) -0.004(3)
C41A 0.025(3) 0.027(3) 0.056(4) 0.011(2) 0.020(3) -0.001(2)
C44A 0.051(9) 0.040(6) 0.082(11) -0.002(5) 0.028(8) -0.001(5)
C43A 0.039(6) 0.070(10) 0.072(10) 0.004(8) 0.019(6) -0.014(6)
C42A 0.041(11) 0.063(12) 0.070(8) 0.011(7) 0.015(7) 0.001(8)
C62A 0.067(13) 0.111(15) 0.072(8) -0.031(8) -0.010(8) 0.012(11)
C56A 0.035(6) 0.053(7) 0.060(6) -0.016(5) 0.007(5) 0.009(5)
C61A 0.040(7) 0.051(7) 0.087(8) -0.014(5) -0.006(6) 0.014(5)
C60A 0.062(9) 0.062(9) 0.095(8) -0.028(6) -0.018(7) 0.015(6)
C59A 0.072(9) 0.083(9) 0.085(8) -0.024(6) -0.011(7) 0.015(7)
C58A 0.072(10) 0.092(10) 0.074(8) -0.021(6) 0.000(7) 0.010(7)
C57A 0.057(9) 0.078(9) 0.071(7) -0.008(6) 0.008(6) -0.007(7)
C62B 0.072(11) 0.058(8) 0.083(8) -0.023(6) 0.008(7) -0.013(7)
C56B 0.040(7) 0.037(5) 0.079(6) -0.032(4) 0.012(5) -0.002(4)
C57B 0.042(6) 0.054(5) 0.088(6) -0.037(4) 0.024(5) -0.012(4)
C58B 0.042(5) 0.039(6) 0.087(6) -0.038(4) 0.024(5) -0.005(4)
C59B 0.040(8) 0.045(7) 0.087(8) -0.030(5) 0.013(6) -0.005(5)
C60B 0.043(8) 0.049(7) 0.086(8) -0.024(5) 0.012(6) -0.007(6)
C61B 0.041(9) 0.039(7) 0.077(7) -0.030(5) 0.015(6) -0.005(6)
C62C 0.069(17) 0.037(11) 0.122(19) -0.014(12) -0.033(15) -0.009(11)
C56C 0.043(12) 0.033(8) 0.079(8) -0.030(6) 0.010(7) -0.002(8)
C57C 0.040(7) 0.037(5) 0.079(6) -0.032(4) 0.012(5) -0.002(4)
C58C 0.033(11) 0.051(10) 0.073(9) -0.048(6) 0.028(6) 0.000(9)
C59C 0.042(6) 0.054(5) 0.088(6) -0.037(4) 0.024(5) -0.012(4)
C60C 0.042(5) 0.039(6) 0.087(6) -0.038(4) 0.024(5) -0.005(4)
C61C 0.043(10) 0.030(8) 0.081(9) -0.027(6) 0.013(7) 0.002(7)

loop_
_atom_type_symbol
_atom_type_description
_atom_type_scat_dispersion_real
_atom_type_scat_dispersion_imag
_atom_type_scat_source
C C 0.0033 0.0016 'International Tables Vol C Tables 4.2.6.8 and 6.1.1.4'
H H 0.0000 0.0000 'International Tables Vol C Tables 4.2.6.8 and 6.1.1.4'
Cl Cl 0.1484 0.1585 'International Tables Vol C Tables 4.2.6.8 and 6.1.1.4'
In In -0.7276 1.3100 'International Tables Vol C Tables 4.2.6.8 and 6.1.1.4'
N N 0.0061 0.0033 'International Tables Vol C Tables 4.2.6.8 and 6.1.1.4'
O O 0.0106 0.0060 'International Tables Vol C Tables 4.2.6.8 and 6.1.1.4'

loop_
_geom_angle_atom_site_label_1
_geom_angle_atom_site_label_2
_geom_angle_atom_site_label_3
_geom_angle
N1 C1 C2 111.3(4)
N1 C1 C6 108.7(3)
C2 C1 C6 112.0(4)
N1 C1 H1 108.2
C2 C1 H1 108.2
C6 C1 H1 108.2
C1 C2 C3 111.5(5)
C1 C2 H2A 109.3
C3 C2 H2A 109.3
C1 C2 H2B 109.3
C3 C2 H2B 109.3
H2A C2 H2B 108.0
C4 C3 C2 109.4(4)
C4 C3 H3A 109.8
C2 C3 H3A 109.8
C4 C3 H3B 109.8
C2 C3 H3B 109.8
H3A C3 H3B 108.2
C5 C4 C3 110.4(5)
C5 C4 H4A 109.6
C3 C4 H4A 109.6
C5 C4 H4B 109.6
C3 C4 H4B 109.6
H4A C4 H4B 108.1
C4 C5 C6 111.8(5)
C4 C5 H5A 109.2
C6 C5 H5A 109.2
C4 C5 H5B 109.2
C6 C5 H5B 109.2
H5A C5 H5B 107.9
N2 C6 C5 113.9(4)
N2 C6 C1 110.8(3)
C5 C6 C1 110.0(3)
N2 C6 H6 107.3
C5 C6 H6 107.3
C1 C6 H6 107.3
N1 C7 C13 112.7(3)
N1 C7 H7A 109.0
C13 C7 H7A 109.0
N1 C7 H7B 109.0
C13 C7 H7B 109.0
H7A C7 H7B 107.8
O1 C8 C13 121.9(3)
O1 C8 C9 119.7(4)
C13 C8 C9 118.4(3)
C10 C9 C8 116.9(4)
C10 C9 C14 121.2(4)
C8 C9 C14 121.9(3)
C11 C10 C9 125.0(4)
C11 C10 H10 117.5
C9 C10 H10 117.5
C12 C11 C10 116.8(4)
C12 C11 C18 121.5(5)
C10 C11 C18 121.6(4)
C11 C12 C13 121.4(4)
C11 C12 H12 119.3
C13 C12 H12 119.3
C12 C13 C8 121.6(4)
C12 C13 C7 116.2(4)
C8 C13 C7 122.2(3)
C17 C14 C16 107.5(4)
C17 C14 C9 111.1(4)
C16 C14 C9 112.0(4)
C17 C14 C15 108.8(4)
C16 C14 C15 106.9(3)
C9 C14 C15 110.3(4)
C14 C15 H15A 109.5
C14 C15 H15B 109.5
H15A C15 H15B 109.5
C14 C15 H15C 109.5
H15A C15 H15C 109.5
H15B C15 H15C 109.5
C14 C16 H16A 109.5
C14 C16 H16B 109.5
H16A C16 H16B 109.5
C14 C16 H16C 109.5
H16A C16 H16C 109.5
H16B C16 H16C 109.5
C14 C17 H17A 109.5
C14 C17 H17B 109.5
H17A C17 H17B 109.5
C14 C17 H17C 109.5
H17A C17 H17C 109.5
H17B C17 H17C 109.5
C19 C18 C21 106.9(5)
C19 C18 C20 108.4(6)
C21 C18 C20 109.6(5)
C19 C18 C11 108.8(4)
C21 C18 C11 110.1(5)
C20 C18 C11 112.8(4)
C18 C19 H19A 109.5
C18 C19 H19B 109.5
H19A C19 H19B 109.5
C18 C19 H19C 109.5
H19A C19 H19C 109.5
H19B C19 H19C 109.5
C18 C20 H20A 109.5
C18 C20 H20B 109.5
H20A C20 H20B 109.5
C18 C20 H20C 109.5
H20A C20 H20C 109.5
H20B C20 H20C 109.5
C18 C21 H21A 109.5
C18 C21 H21B 109.5
H21A C21 H21B 109.5
C18 C21 H21C 109.5
H21A C21 H21C 109.5
H21B C21 H21C 109.5
N2 C22 H22A 109.5
N2 C22 H22B 109.5
H22A C22 H22B 109.5
N2 C22 H22C 109.5
H22A C22 H22C 109.5
H22B C22 H22C 109.5
N2 C23 H23A 109.5
N2 C23 H23B 109.5
H23A C23 H23B 109.5
N2 C23 H23C 109.5
H23A C23 H23C 109.5
H23B C23 H23C 109.5
N3 C24 C25 110.9(3)
N3 C24 C29 111.4(3)
C25 C24 C29 110.3(3)
N3 C24 H24 108.1
C25 C24 H24 108.1
C29 C24 H24 108.1
C26 C25 C24 112.9(4)
C26 C25 H25A 109.0
C24 C25 H25A 109.0
C26 C25 H25B 109.0
C24 C25 H25B 109.0
H25A C25 H25B 107.8
C25 C26 C27 110.5(4)
C25 C26 H26A 109.6
C27 C26 H26A 109.6
C25 C26 H26B 109.6
C27 C26 H26B 109.6
H26A C26 H26B 108.1
C26 C27 C28 111.2(4)
C26 C27 H27A 109.4
C28 C27 H27A 109.4
C26 C27 H27B 109.4
C28 C27 H27B 109.4
H27A C27 H27B 108.0
C27 C28 C29 110.4(4)
C27 C28 H28A 109.6
C29 C28 H28A 109.6
C27 C28 H28B 109.6
C29 C28 H28B 109.6
H28A C28 H28B 108.1
N4 C29 C28 115.0(3)
N4 C29 C24 111.4(3)
C28 C29 C24 109.1(3)
N4 C29 H29 107.0
C28 C29 H29 107.0
C24 C29 H29 107.0
N3 C30 C36 113.4(3)
N3 C30 H30A 108.9
C36 C30 H30A 108.9
N3 C30 H30B 108.9
C36 C30 H30B 108.9
H30A C30 H30B 107.7
O2 C31 C36 121.6(4)
O2 C31 C32 119.1(4)
C36 C31 C32 119.2(4)
C33 C32 C31 116.9(5)
C33 C32 C37 122.1(4)
C31 C32 C37 120.9(4)
C34 C33 C32 125.1(5)
C34 C33 H33 117.4
C32 C33 H33 117.4
C33 C34 C35 116.9(4)
C33 C34 C41 115.9(6)
C35 C34 C41 126.8(6)
C33 C34 C41A 130.6(7)
C35 C34 C41A 111.1(8)
C34 C35 C36 121.0(5)
C34 C35 H35 119.5
C36 C35 H35 119.5
C35 C36 C31 120.9(4)
C35 C36 C30 117.8(4)
C31 C36 C30 121.2(4)
C39 C37 C40 107.3(5)
C39 C37 C32 109.4(4)
C40 C37 C32 112.6(5)
C39 C37 C38 108.5(5)
C40 C37 C38 107.3(4)
C32 C37 C38 111.5(4)
C37 C38 H38A 109.5
C37 C38 H38B 109.5
H38A C38 H38B 109.5
C37 C38 H38C 109.5
H38A C38 H38C 109.5
H38B C38 H38C 109.5
C37 C39 H39A 109.5
C37 C39 H39B 109.5
H39A C39 H39B 109.5
C37 C39 H39C 109.5
H39A C39 H39C 109.5
H39B C39 H39C 109.5
C37 C40 H40A 109.5
C37 C40 H40B 109.5
H40A C40 H40B 109.5
C37 C40 H40C 109.5
H40A C40 H40C 109.5
H40B C40 H40C 109.5
C34 C41 C43 114.4(7)
C34 C41 C42 109.1(8)
C43 C41 C42 108.8(7)
C34 C41 C44 107.1(6)
C43 C41 C44 109.1(7)
C42 C41 C44 108.1(8)
C41 C42 H42A 109.5
C41 C42 H42B 109.5
H42A C42 H42B 109.5
C41 C42 H42C 109.5
H42A C42 H42C 109.5
H42B C42 H42C 109.5
C41 C43 H43A 109.5
C41 C43 H43B 109.5
H43A C43 H43B 109.5
C41 C43 H43C 109.5
H43A C43 H43C 109.5
H43B C43 H43C 109.5
C41 C44 H44A 109.5
C41 C44 H44B 109.5
H44A C44 H44B 109.5
C41 C44 H44C 109.5
H44A C44 H44C 109.5
H44B C44 H44C 109.5
N4 C45 H45A 109.5
N4 C45 H45B 109.5
H45A C45 H45B 109.5
N4 C45 H45C 109.5
H45A C45 H45C 109.5
H45B C45 H45C 109.5
N4 C46 H46A 109.5
N4 C46 H46B 109.5
H46A C46 H46B 109.5
N4 C46 H46C 109.5
H46A C46 H46C 109.5
H46B C46 H46C 109.5
O3 C47 C48 112.5(3)
O3 C47 H47A 109.1
C48 C47 H47A 109.1
O3 C47 H47B 109.1
C48 C47 H47B 109.1
H47A C47 H47B 107.8
C49 C48 C53 118.3(4)
C49 C48 C47 120.9(3)
C53 C48 C47 120.8(4)
C48 C49 C50 121.0(4)
C48 C49 H49 119.5
C50 C49 H49 119.5
C51 C50 C49 119.1(5)
C51 C50 C54 119.7(4)
C49 C50 C54 121.1(4)
C52 C51 C50 121.3(5)
C52 C51 H51 119.3
C50 C51 H51 119.3
C51 C52 C53 119.1(4)
C51 C52 C55 112.2(6)
C53 C52 C55 128.2(6)
C51 C52 C55A 136.0(7)
C53 C52 C55A 102.3(8)
C48 C53 C52 121.0(5)
C48 C53 H53 119.5
C52 C53 H53 119.5
O4 C54 C50 112.0(4)
O4 C54 H54A 109.2
C50 C54 H54A 109.2
O4 C54 H54B 109.2
C50 C54 H54B 109.2
H54A C54 H54B 107.9
O5 C55 C52 111.9(7)
O5 C55 H55A 109.2
C52 C55 H55A 109.2
O5 C55 H55B 109.2
C52 C55 H55B 109.2
H55A C55 H55B 107.9
C1 N1 C7 114.2(3)
C1 N1 In1 112.2(3)
C7 N1 In1 107.9(2)
C1 N1 H1A 107(3)
C7 N1 H1A 101(3)
In1 N1 H1A 114(3)
C6 N2 C22 113.8(3)
C6 N2 C23 110.6(3)
C22 N2 C23 107.5(3)
C6 N2 In1 106.8(2)
C22 N2 In1 106.1(2)
C23 N2 In1 112.2(2)
C24 N3 C30 114.4(3)
C24 N3 In2 113.5(2)
C30 N3 In2 110.3(3)
C24 N3 H3 111(3)
C30 N3 H3 104(3)
In2 N3 H3 103(3)
C46 N4 C45 107.3(3)
C46 N4 C29 113.6(3)
C45 N4 C29 110.0(3)
C46 N4 In2 106.1(2)
C45 N4 In2 113.0(2)
C29 N4 In2 106.9(2)
C8 O1 In1 130.6(3)
C31 O2 In2 130.0(3)
C47 O3 In1 118.2(2)
C47 O3 In2 121.4(2)
In1 O3 In2 114.89(11)
C54 O4 H4 109.5
C55 O5 H5 109.5
In2 Cl3 In1 87.77(3)
O1 In1 O3 98.18(10)
O1 In1 N1 86.15(12)
O3 In1 N1 97.50(12)
O1 In1 N2 98.56(11)
O3 In1 N2 162.05(11)
N1 In1 N2 77.22(12)
O1 In1 Cl1 95.02(8)
O3 In1 Cl1 93.65(7)
N1 In1 Cl1 168.51(9)
N2 In1 Cl1 91.31(9)
O1 In1 Cl3 169.36(8)
O3 In1 Cl3 76.87(7)
N1 In1 Cl3 85.19(10)
N2 In1 Cl3 85.54(9)
Cl1 In1 Cl3 94.70(3)
O2 In2 O3 93.45(10)
O2 In2 N3 86.63(13)
O3 In2 N3 94.36(11)
O2 In2 N4 102.93(11)
O3 In2 N4 160.80(11)
N3 In2 N4 76.90(11)
O2 In2 Cl2 91.01(9)
O3 In2 Cl2 98.82(7)
N3 In2 Cl2 166.72(9)
N4 In2 Cl2 90.94(9)
O2 In2 Cl3 168.47(8)
O3 In2 Cl3 78.03(7)
N3 In2 Cl3 86.29(10)
N4 In2 Cl3 84.30(9)
Cl2 In2 Cl3 97.92(4)
C55A O5A H5AA 109.5
O5A C55A C52 97.3(14)
O5A C55A H55C 112.3
C52 C55A H55C 112.3
O5A C55A H55D 112.3
C52 C55A H55D 112.3
H55C C55A H55D 109.9
C42A C41A C43A 108.8(17)
C42A C41A C44A 107.9(18)
C43A C41A C44A 109.0(14)
C42A C41A C34 116.3(16)
C43A C41A C34 100.1(12)
C44A C41A C34 114.2(11)
C41A C44A H44D 109.5
C41A C44A H44E 109.5
H44D C44A H44E 109.5
C41A C44A H44F 109.5
H44D C44A H44F 109.5
H44E C44A H44F 109.5
C41A C43A H43D 109.5
C41A C43A H43E 109.5
H43D C43A H43E 109.5
C41A C43A H43F 109.5
H43D C43A H43F 109.5
H43E C43A H43F 109.5
C41A C42A H42D 109.5
C41A C42A H42E 109.5
H42D C42A H42E 109.5
C41A C42A H42F 109.5
H42D C42A H42F 109.5
H42E C42A H42F 109.5
C56A C62A H62A 109.5
C56A C62A H62B 109.5
H62A C62A H62B 109.5
C56A C62A H62C 109.5
H62A C62A H62C 109.5
H62B C62A H62C 109.5
C57A C56A C61A 118.1
C57A C56A C62A 121.0
C61A C56A C62A 120.9
C60A C61A C56A 121.1
C60A C61A H61A 119.5
C56A C61A H61A 119.5
C61A C60A C59A 120.1
C61A C60A H60A 119.9
C59A C60A H60A 119.9
C58A C59A C60A 119.5
C58A C59A H59A 120.3
C60A C59A H59A 120.3
C59A C58A C57A 120.1
C59A C58A H58A 119.9
C57A C58A H58A 119.9
C58A C57A C56A 121.1
C58A C57A H57A 119.5
C56A C57A H57A 119.5
C56B C62B H62D 109.5
C56B C62B H62E 109.5
H62D C62B H62E 109.5
C56B C62B H62F 109.5
H62D C62B H62F 109.5
H62E C62B H62F 109.5
C57B C56B C61B 118.1
C57B C56B C62B 120.9
C61B C56B C62B 121.0
C58B C57B C56B 121.1
C58B C57B H57B 119.5
C56B C57B H57B 119.5
C59B C58B C57B 120.1
C59B C58B H58B 119.9
C57B C58B H58B 119.9
C58B C59B C60B 119.4
C58B C59B H59B 120.3
C60B C59B H59B 120.3
C61B C60B C59B 120.1
C61B C60B H60B 119.9
C59B C60B H60B 119.9
C60B C61B C56B 121.1
C60B C61B H61B 119.4
C56B C61B H61B 119.5
C56C C62C H62G 109.5
C56C C62C H62H 109.5
H62G C62C H62H 109.5
C56C C62C H62I 109.5
H62G C62C H62I 109.5
H62H C62C H62I 109.5
C57C C56C C61C 120.0
C57C C56C C62C 113.4(13)
C61C C56C C62C 126.6(13)
C58C C57C C56C 120.0
C58C C57C H57C 120.0
C56C C57C H57C 120.0
C57C C58C C59C 120.0
C57C C58C H58C 120.0
C59C C58C H58C 120.0
C60C C59C C58C 120.0
C60C C59C H59C 120.0
C58C C59C H59C 120.0
C59C C60C C61C 120.0
C59C C60C H60C 120.0
C61C C60C H60C 120.0
C60C C61C C56C 120.0
C60C C61C H61C 120.0
C56C C61C H61C 120.0

loop_
_geom_bond_atom_site_label_1
_geom_bond_atom_site_label_2
_geom_bond_distance
C1 N1 1.482(5)
C1 C2 1.520(7)
C1 C6 1.538(5)
C1 H1 1.0000
C2 C3 1.543(7)
C2 H2A 0.9900
C2 H2B 0.9900
C3 C4 1.536(7)
C3 H3A 0.9900
C3 H3B 0.9900
C4 C5 1.512(7)
C4 H4A 0.9900
C4 H4B 0.9900
C5 C6 1.532(6)
C5 H5A 0.9900
C5 H5B 0.9900
C6 N2 1.490(5)
C6 H6 1.0000
C7 N1 1.495(5)
C7 C13 1.503(5)
C7 H7A 0.9900
C7 H7B 0.9900
C8 O1 1.342(4)
C8 C13 1.407(6)
C8 C9 1.428(5)
C9 C10 1.405(6)
C9 C14 1.534(6)
C10 C11 1.385(7)
C10 H10 0.9500
C11 C12 1.381(6)
C11 C18 1.546(6)
C12 C13 1.394(5)
C12 H12 0.9500
C14 C17 1.531(6)
C14 C16 1.535(6)
C14 C15 1.541(6)
C15 H15A 0.9800
C15 H15B 0.9800
C15 H15C 0.9800
C16 H16A 0.9800
C16 H16B 0.9800
C16 H16C 0.9800
C17 H17A 0.9800
C17 H17B 0.9800
C17 H17C 0.9800
C18 C19 1.517(9)
C18 C21 1.528(9)
C18 C20 1.528(8)
C19 H19A 0.9800
C19 H19B 0.9800
C19 H19C 0.9800
C20 H20A 0.9800
C20 H20B 0.9800
C20 H20C 0.9800
C21 H21A 0.9800
C21 H21B 0.9800
C21 H21C 0.9800
C22 N2 1.488(6)
C22 H22A 0.9800
C22 H22B 0.9800
C22 H22C 0.9800
C23 N2 1.498(5)
C23 H23A 0.9800
C23 H23B 0.9800
C23 H23C 0.9800
C24 N3 1.474(5)
C24 C25 1.525(6)
C24 C29 1.535(5)
C24 H24 1.0000
C25 C26 1.521(6)
C25 H25A 0.9900
C25 H25B 0.9900
C26 C27 1.525(6)
C26 H26A 0.9900
C26 H26B 0.9900
C27 C28 1.525(7)
C27 H27A 0.9900
C27 H27B 0.9900
C28 C29 1.534(5)
C28 H28A 0.9900
C28 H28B 0.9900
C29 N4 1.498(5)
C29 H29 1.0000
C30 N3 1.483(5)
C30 C36 1.509(6)
C30 H30A 0.9900
C30 H30B 0.9900
C31 O2 1.342(5)
C31 C36 1.407(7)
C31 C32 1.427(6)
C32 C33 1.392(7)
C32 C37 1.534(8)
C33 C34 1.389(8)
C33 H33 0.9500
C34 C35 1.392(7)
C34 C41 1.502(9)
C34 C41A 1.735(17)
C35 C36 1.401(6)
C35 H35 0.9500
C37 C39 1.528(8)
C37 C40 1.533(7)
C37 C38 1.545(6)
C38 H38A 0.9800
C38 H38B 0.9800
C38 H38C 0.9800
C39 H39A 0.9800
C39 H39B 0.9800
C39 H39C 0.9800
C40 H40A 0.9800
C40 H40B 0.9800
C40 H40C 0.9800
C41 C43 1.521(12)
C41 C42 1.532(14)
C41 C44 1.549(10)
C42 H42A 0.9800
C42 H42B 0.9800
C42 H42C 0.9800
C43 H43A 0.9800
C43 H43B 0.9800
C43 H43C 0.9800
C44 H44A 0.9800
C44 H44B 0.9800
C44 H44C 0.9800
C45 N4 1.490(5)
C45 H45A 0.9800
C45 H45B 0.9800
C45 H45C 0.9800
C46 N4 1.486(6)
C46 H46A 0.9800
C46 H46B 0.9800
C46 H46C 0.9800
C47 O3 1.443(4)
C47 C48 1.513(6)
C47 H47A 0.9900
C47 H47B 0.9900
C48 C49 1.383(6)
C48 C53 1.391(5)
C49 C50 1.398(5)
C49 H49 0.9500
C50 C51 1.376(6)
C50 C54 1.508(7)
C51 C52 1.367(8)
C51 H51 0.9500
C52 C53 1.398(7)
C52 C55 1.513(8)
C52 C55A 1.694(17)
C53 H53 0.9500
C54 O4 1.416(5)
C54 H54A 0.9900
C54 H54B 0.9900
C55 O5 1.399(11)
C55 H55A 0.9900
C55 H55B 0.9900
N1 In1 2.205(4)
N1 H1A 0.77(3)
N2 In1 2.378(3)
N3 In2 2.257(3)
N3 H3 0.79(4)
N4 In2 2.366(3)
O1 In1 2.089(3)
O2 In2 2.078(3)
O3 In1 2.164(3)
O3 In2 2.168(2)
O4 H4 0.8400
O5 H5 0.8400
Cl1 In1 2.4165(12)
Cl2 In2 2.4297(13)
Cl3 In2 2.6066(12)
Cl3 In1 2.6613(12)
O5A C55A 1.43(2)
O5A H5AA 0.8400
C55A H55C 0.9900
C55A H55D 0.9900
C41A C42A 1.51(3)
C41A C43A 1.53(2)
C41A C44A 1.54(2)
C44A H44D 0.9800
C44A H44E 0.9800
C44A H44F 0.9800
C43A H43D 0.9800
C43A H43E 0.9800
C43A H43F 0.9800
C42A H42D 0.9800
C42A H42E 0.9800
C42A H42F 0.9800
C62A C56A 1.5072
C62A H62A 0.9800
C62A H62B 0.9800
C62A H62C 0.9800
C56A C57A 1.4023
C56A C61A 1.4026
C61A C60A 1.3959
C61A H61A 0.9500
C60A C59A 1.3966
C60A H60A 0.9500
C59A C58A 1.3961
C59A H59A 0.9500
C58A C57A 1.3963
C58A H58A 0.9500
C57A H57A 0.9500
C62B C56B 1.5072
C62B H62D 0.9800
C62B H62E 0.9800
C62B H62F 0.9800
C56B C57B 1.4020
C56B C61B 1.4021
C57B C58B 1.3964
C57B H57B 0.9500
C58B C59B 1.3963
C58B H58B 0.9500
C59B C60B 1.3968
C59B H59B 0.9500
C60B C61B 1.3961
C60B H60B 0.9500
C61B H61B 0.9500
C62C C56C 1.510(14)
C62C H62G 0.9800
C62C H62H 0.9800
C62C H62I 0.9800
C56C C57C 1.3900
C56C C61C 1.3900
C57C C58C 1.3900
C57C H57C 0.9500
C58C C59C 1.3900
C58C H58C 0.9500
C59C C60C 1.3900
C59C H59C 0.9500
C60C C61C 1.3900
C60C H60C 0.9500
C61C H61C 0.9500

loop_
_geom_torsion_atom_site_label_1
_geom_torsion_atom_site_label_2
_geom_torsion_atom_site_label_3
_geom_torsion_atom_site_label_4
_geom_torsion
N1 C1 C2 C3 177.2(4)
C6 C1 C2 C3 55.2(6)
C1 C2 C3 C4 -56.6(7)
C2 C3 C4 C5 58.1(8)
C3 C4 C5 C6 -59.0(7)
C4 C5 C6 N2 -179.1(4)
C4 C5 C6 C1 55.9(6)
N1 C1 C6 N2 56.1(5)
C2 C1 C6 N2 179.5(4)
N1 C1 C6 C5 -177.2(4)
C2 C1 C6 C5 -53.8(6)
O1 C8 C9 C10 -179.8(4)
C13 C8 C9 C10 1.0(5)
O1 C8 C9 C14 0.2(6)
C13 C8 C9 C14 -179.1(4)
C8 C9 C10 C11 -1.8(7)
C14 C9 C10 C11 178.2(4)
C9 C10 C11 C12 1.7(7)
C9 C10 C11 C18 177.7(5)
C10 C11 C12 C13 -0.8(7)
C18 C11 C12 C13 -176.8(4)
C11 C12 C13 C8 0.1(6)
C11 C12 C13 C7 -178.1(4)
O1 C8 C13 C12 -179.4(3)
C9 C8 C13 C12 -0.2(6)
O1 C8 C13 C7 -1.3(6)
C9 C8 C13 C7 178.0(3)
N1 C7 C13 C12 -129.3(4)
N1 C7 C13 C8 52.5(5)
C10 C9 C14 C17 -121.6(4)
C8 C9 C14 C17 58.4(5)
C10 C9 C14 C16 -1.3(6)
C8 C9 C14 C16 178.7(4)
C10 C9 C14 C15 117.6(4)
C8 C9 C14 C15 -62.3(5)
C12 C11 C18 C19 107.6(6)
C10 C11 C18 C19 -68.1(7)
C12 C11 C18 C21 -135.6(5)
C10 C11 C18 C21 48.7(7)
C12 C11 C18 C20 -12.8(8)
C10 C11 C18 C20 171.5(6)
N3 C24 C25 C26 179.5(4)
C29 C24 C25 C26 55.7(5)
C24 C25 C26 C27 -53.7(6)
C25 C26 C27 C28 54.7(6)
C26 C27 C28 C29 -58.8(5)
C27 C28 C29 N4 -174.3(4)
C27 C28 C29 C24 59.8(5)
N3 C24 C29 N4 50.8(5)
C25 C24 C29 N4 174.3(3)
N3 C24 C29 C28 178.8(4)
C25 C24 C29 C28 -57.7(5)
O2 C31 C32 C33 178.2(4)
C36 C31 C32 C33 1.6(6)
O2 C31 C32 C37 1.5(6)
C36 C31 C32 C37 -175.1(4)
C31 C32 C33 C34 -1.0(7)
C37 C32 C33 C34 175.6(5)
C32 C33 C34 C35 0.6(8)
C32 C33 C34 C41 -172.3(5)
C32 C33 C34 C41A 165.8(8)
C33 C34 C35 C36 -0.7(7)
C41 C34 C35 C36 171.3(6)
C41A C34 C35 C36 -168.7(7)
C34 C35 C36 C31 1.3(6)
C34 C35 C36 C30 -174.6(4)
O2 C31 C36 C35 -178.3(4)
C32 C31 C36 C35 -1.8(6)
O2 C31 C36 C30 -2.5(6)
C32 C31 C36 C30 174.0(4)
N3 C30 C36 C35 -126.8(4)
N3 C30 C36 C31 57.3(5)
C33 C32 C37 C39 -114.9(5)
C31 C32 C37 C39 61.6(5)
C33 C32 C37 C40 4.3(6)
C31 C32 C37 C40 -179.2(4)
C33 C32 C37 C38 125.0(5)
C31 C32 C37 C38 -58.5(6)
C33 C34 C41 C43 52.6(8)
C35 C34 C41 C43 -119.4(8)
C41A C34 C41 C43 -173(2)
C33 C34 C41 C42 174.8(7)
C35 C34 C41 C42 2.8(10)
C41A C34 C41 C42 -50.8(19)
C33 C34 C41 C44 -68.4(9)
C35 C34 C41 C44 119.5(8)
C41A C34 C41 C44 66.0(18)
O3 C47 C48 C49 -52.8(5)
O3 C47 C48 C53 127.3(4)
C53 C48 C49 C50 -2.4(6)
C47 C48 C49 C50 177.7(3)
C48 C49 C50 C51 0.8(6)
C48 C49 C50 C54 177.9(4)
C49 C50 C51 C52 1.7(6)
C54 C50 C51 C52 -175.5(4)
C50 C51 C52 C53 -2.5(7)
C50 C51 C52 C55 -175.7(5)
C50 C51 C52 C55A 155.8(10)
C49 C48 C53 C52 1.6(7)
C47 C48 C53 C52 -178.6(4)
C51 C52 C53 C48 0.8(8)
C55 C52 C53 C48 172.8(7)
C55A C52 C53 C48 -163.9(7)
C51 C50 C54 O4 -146.9(4)
C49 C50 C54 O4 36.0(6)
C51 C52 C55 O5 159.3(7)
C53 C52 C55 O5 -13.1(13)
C55A C52 C55 O5 -58.0(13)
C2 C1 N1 C7 68.8(5)
C6 C1 N1 C7 -167.4(4)
C2 C1 N1 In1 -168.1(3)
C6 C1 N1 In1 -44.2(4)
C13 C7 N1 C1 52.4(5)
C13 C7 N1 In1 -73.0(3)
C5 C6 N2 C22 -46.2(5)
C1 C6 N2 C22 78.4(5)
C5 C6 N2 C23 74.8(5)
C1 C6 N2 C23 -160.6(4)
C5 C6 N2 In1 -162.9(3)
C1 C6 N2 In1 -38.4(4)
C25 C24 N3 C30 77.4(4)
C29 C24 N3 C30 -159.4(4)
C25 C24 N3 In2 -154.8(3)
C29 C24 N3 In2 -31.6(4)
C36 C30 N3 C24 61.8(5)
C36 C30 N3 In2 -67.6(4)
C28 C29 N4 C46 -50.4(5)
C24 C29 N4 C46 74.4(4)
C28 C29 N4 C45 69.9(4)
C24 C29 N4 C45 -165.3(3)
C28 C29 N4 In2 -167.1(3)
C24 C29 N4 In2 -42.3(4)
C13 C8 O1 In1 -17.8(5)
C9 C8 O1 In1 163.0(3)
C36 C31 O2 In2 -31.5(5)
C32 C31 O2 In2 152.0(3)
C48 C47 O3 In1 -92.9(3)
C48 C47 O3 In2 114.7(3)
C51 C52 C55A O5A 76.8(13)
C53 C52 C55A O5A -122.5(11)
C55 C52 C55A O5A 22.9(10)
C33 C34 C41A C42A 167.6(15)
C35 C34 C41A C42A -26.6(18)
C41 C34 C41A C42A 110(3)
C33 C34 C41A C43A 50.6(13)
C35 C34 C41A C43A -143.5(10)
C41 C34 C41A C43A -7.2(14)
C33 C34 C41A C44A -65.6(16)
C35 C34 C41A C44A 100.2(14)
C41 C34 C41A C44A -123(3)
C57A C56A C61A C60A 0.3
C62A C56A C61A C60A -178.5
C56A C61A C60A C59A -0.1
C61A C60A C59A C58A -0.1
C60A C59A C58A C57A 0.1
C59A C58A C57A C56A 0.1
C61A C56A C57A C58A -0.3
C62A C56A C57A C58A 178.5
C61B C56B C57B C58B 0.3
C62B C56B C57B C58B -178.5
C56B C57B C58B C59B -0.1
C57B C58B C59B C60B -0.1
C58B C59B C60B C61B 0.1
C59B C60B C61B C56B 0.1
C57B C56B C61B C60B -0.3
C62B C56B C61B C60B 178.5
C61C C56C C57C C58C 0.0
C62C C56C C57C C58C -179.4(19)
C56C C57C C58C C59C 0.0
C57C C58C C59C C60C 0.0
C58C C59C C60C C61C 0.0
C59C C60C C61C C56C 0.0
C57C C56C C61C C60C 0.0
C62C C56C C61C C60C 179(2)
